data_2010007
loop_
_publ_author_name
'\.Ide, S.'
'Kendi, E.'
'\"Ozbey, S.'
'Ertan, N.'

_publ_section_title
;
 The phenylhydrazone form of 2-phenylazo-1,3-indandione
;
_journal_issue 9
_journal_name_full 'Acta Crystallographica Section C'
_journal_page_first 1505
_journal_page_last 1507
_journal_paper_doi 10.1107/S0108270193014490
_journal_volume 50
_journal_year 1994
_chemical_formula_sum 'C15 H10 N2 O2'
_chemical_formula_weight 250.26
_symmetry_cell_setting monoclinic
_symmetry_space_group_name_Hall '-P 2ybc'
_symmetry_space_group_name_H-M 'P 1 21/c 1'
_atom_type_scat_source 'SHELXS86 (Sheldrick, 1985)'
_cell_angle_alpha 90.
_cell_angle_beta 91.134(9)
_cell_angle_gamma 90.
_cell_formula_units_Z 4
_cell_length_a 4.5230(10)
_cell_length_b 18.8700(10)
_cell_length_c 14.2050(10)
_cell_measurement_reflns_used 100
_cell_measurement_temperature 293.0(10)
_cell_measurement_theta_max 47.0
_cell_measurement_theta_min 40.0
_cell_volume 1212.1(3)
_diffrn_measurement_device 'CAD-4 Mach/Express'
_diffrn_measurement_method \w/2\q
_diffrn_radiation_type CuK\a
_diffrn_radiation_wavelength 1.5418
_diffrn_reflns_av_R_equivalents '0.05 for 385 reflections'
_diffrn_reflns_limit_h_max 5
_diffrn_reflns_limit_h_min -5
_diffrn_reflns_limit_k_max 23
_diffrn_reflns_limit_k_min 0
_diffrn_reflns_limit_l_max 17
_diffrn_reflns_limit_l_min 0
_diffrn_reflns_number 2792
_diffrn_reflns_theta_max 74.3
_diffrn_standards_decay_% 3.3
_diffrn_standards_interval_count 96
_diffrn_standards_number 3
_exptl_absorpt_coefficient_mu 0.722
_exptl_absorpt_correction_T_max 0.983
_exptl_absorpt_correction_T_min 0.626
_exptl_absorpt_correction_type empirical
_exptl_crystal_colour orange
_exptl_crystal_density_diffrn 1.3713
_exptl_crystal_description needle
_exptl_crystal_size_max 0.4
_exptl_crystal_size_mid 0.3
_exptl_crystal_size_min 0.25
_refine_diff_density_max 0.2048
_refine_diff_density_min -0.2239
_refine_ls_extinction_method 'SHELX76 (Sheldrick, 1976)'
_refine_ls_goodness_of_fit_obs 0
_refine_ls_hydrogen_treatment refall
_refine_ls_number_parameters 211
_refine_ls_number_reflns 1979
_refine_ls_R_factor_obs 0.0532
_refine_ls_shift/esd_max 0.007
_refine_ls_structure_factor_coef F
_refine_ls_weighting_details 'w = 1.4001/[\s^2^(F~o~) +0.00001(F~o~)^2^]'
_refine_ls_weighting_scheme calc
_refine_ls_wR_factor_obs 0.0520
_reflns_number_observed 2064
_reflns_number_total 2158
_reflns_observed_criterion F>4\s(F)
_cod_data_source_file ab1109.cif
_cod_data_source_block ab1109_structure_1_of_1
_cod_depositor_comments
;
 Adding the _atom_site_type_symbol data item.

 Antanas Vaitkus,
 2017-01-19

The following automatic conversions were performed:

'_refine_ls_weighting_scheme' value '1.4001/[\s^2^(F~o~)
+0.00001(F~o~)^2^]' was changed to 'calc'. New tag
'_refine_ls_weighting_details' was created. The value of the new tag
was set to 'w = 1.4001/[\s^2^(F~o~) +0.00001(F~o~)^2^]'.

Automatic conversion script
Id: cif_fix_values 3143 2015-03-26 13:38:13Z robertas 
;
_cod_original_cell_volume 1212.3(2)
_cod_original_sg_symbol_H-M 'P 21/c'
_cod_database_code 2010007

loop_
_atom_site_label
_atom_site_type_symbol
_atom_site_fract_x
_atom_site_fract_y
_atom_site_fract_z
_atom_site_U_iso_or_equiv
N1 N .3049(3) .63030(10) .30890(10) .0493(5)
N2 N .1935(3) .57130(10) .34000(10) .0515(5)
O1 O .5595(3) .58950(10) .49940(10) .0694(5)
O2 O .5984(3) .76350(10) .26080(10) .0707(5)
C1 C .6393(4) .73020(10) .33330(10) .0485(6)
C2 C .5031(4) .66300(10) .36220(10) .0457(6)
C3 C .6204(4) .64360(10) .45560(10) .0490(6)
C4 C .8215(4) .70140(10) .48520(10) .0457(6)
C5 C .9816(5) .71090(10) .56900(10) .0593(7)
C6 C 1.1559(5) .77060(10) .5777(2) .0665(8)
C7 C 1.1722(5) .81940(10) .5054(2) .0641(8)
C8 C 1.0124(4) .81100(10) .4219(2) .0547(7)
C9 C .8380(4) .75150(10) .41290(10) .0452(6)
C10 C -.0163(4) .53360(10) .28450(10) .0487(6)
C11 C -.1370(5) .47280(10) .3227(2) .0604(7)
C12 C -.3391(5) .43410(10) .2706(2) .0687(8)
C13 C -.4220(5) .45540(10) .1816(2) .0691(8)
C14 C -.3017(5) .51610(10) .1441(2) .0713(9)
C15 C -.0988(4) .55620(10) .1958(2) .0600(7)
H5 H .963(4) .6743(13) .6187(16) .086(7)
H6 H 1.290(4) .7782(12) .6400(17) .085(7)
H7 H 1.302(4) .8608(11) .5115(14) .068(6)
H8 H 1.011(4) .8481(11) .3712(15) .071(6)
H11 H -.086(5) .4596(13) .3831(18) .093(8)
H12 H -.423(5) .3879(13) .2948(17) .096(8)
H13 H -.566(4) .4255(12) .1481(15) .078(6)
H14 H -.362(4) .5333(13) .0827(18) .092(8)
H15 H -.017(4) .5985(12) .1733(15) .073(6)
HN H .268(5) .5509(12) .3967(17) .088(8)

loop_
_geom_angle_atom_site_label_1
_geom_angle_atom_site_label_2
_geom_angle_atom_site_label_3
_geom_angle
_geom_angle_publ_flag
N2 N1 C2 118.0(2) yes
N1 N2 C10 120.1(2) yes
O2 C1 C2 128.6(2) yes
O2 C1 C9 125.7(2) yes
C2 C1 C9 105.70(10) yes
N1 C2 C1 121.90(10) yes
N1 C2 C3 129.4(2) yes
C1 C2 C3 108.80(10) yes
O1 C3 C2 125.8(2) yes
O1 C3 C4 127.8(2) yes
C2 C3 C4 106.5(2) yes
C3 C4 C5 130.2(2) yes
C3 C4 C9 109.40(10) yes
C5 C4 C9 120.4(2) yes
C4 C5 C6 117.9(2) yes
C5 C6 C7 121.1(2) yes
C6 C7 C8 121.7(2) yes
C7 C8 C9 117.5(2) yes
C1 C9 C8 128.9(2) yes
C4 C9 C8 121.5(2) yes
C1 C9 C4 109.6(2) yes
N2 C10 C15 121.5(2) yes
N2 C10 C11 117.6(2) yes
C11 C10 C15 120.9(2) yes
C10 C11 C12 119.5(2) yes
C11 C12 C13 120.5(2) yes
C12 C13 C14 119.8(2) yes
C13 C14 C15 120.7(2) yes
C10 C15 C14 118.7(2) yes

loop_
_geom_bond_atom_site_label_1
_geom_bond_atom_site_label_2
_geom_bond_distance
_geom_bond_publ_flag
N1 N2 1.303(3) yes
N1 C2 1.316(2) yes
N2 C10 1.414(2) yes
O1 C3 1.230(3) yes
O2 C1 1.217(2) yes
C1 C2 1.472(3) yes
C1 C9 1.486(2) yes
C2 C3 1.466(2) yes
C3 C4 1.476(3) yes
C4 C5 1.393(2) yes
C4 C9 1.399(2) yes
C5 C6 1.379(3) yes
C6 C7 1.383(4) yes
C7 C8 1.386(4) yes
C8 C9 1.377(3) yes
C10 C11 1.386(3) yes
C10 C15 1.375(3) yes
C11 C12 1.375(3) yes
C12 C13 1.372(4) yes
C13 C14 1.380(3) yes
C14 C15 1.388(3) yes
H2 HN 0.95(2) no
C5 H5 0.99(2) no
C6 H6 1.07(2) no
C7 H7 0.98(2) no
C8 H8 1.00(2) no
C11 H11 0.92(3) no
C12 H12 1.01(2) no
C13 H13 0.98(2) no
C14 H14 0.97(3) no
C15 H15 0.94(2) no
